data_7007558
loop_
_publ_author_name
'Albrecht, Markus'
'Baumert, Miriam'
'Klankermayer, J\"urgen'
'Kogej, Michael'
'Schalley, Christoph A.'
'Fr\"ohlich, Roland'

_publ_section_title
;
 Dicatechol cis-dioxomolybdenum(VI): a building block for a lithium
 cation templated monomer-dimer equilibrium.
;
_journal_issue 36
_journal_name_full 'Dalton transactions (Cambridge, England : 2003)'
_journal_page_first 4395
_journal_page_last 4400
_journal_paper_doi 10.1039/b607295j
_journal_year 2006
_chemical_formula_sum 'C20 H22 Li2 Mo N2 O10'
_chemical_formula_weight 560.22
_chemical_name_systematic
;
?
;
_space_group_IT_number 15
_symmetry_cell_setting monoclinic
_symmetry_space_group_name_Hall '-C 2yc'
_symmetry_space_group_name_H-M 'C 1 2/c 1'
_atom_sites_solution_hydrogens geom
_atom_sites_solution_primary direct
_atom_sites_solution_secondary difmap
_audit_creation_method SHELXL-97
_cell_angle_alpha 90.00
_cell_angle_beta 90.76(1)
_cell_angle_gamma 90.00
_cell_formula_units_Z 4
_cell_length_a 17.389(1)
_cell_length_b 8.850(1)
_cell_length_c 15.623(1)
_cell_measurement_reflns_used 2617
_cell_measurement_temperature 198(2)
_cell_measurement_theta_max 27.88
_cell_measurement_theta_min 0.41
_cell_volume 2404.1(3)
_computing_cell_refinement 'Collect (Nonius B.V., 1998)'
_computing_data_collection 'Collect (Nonius B.v., 1998)'
_computing_data_reduction 'Denzo-SMN (Otwinowski & Minor, 1997)'
_computing_molecular_graphics 'SCHAKAL (Keller, 1997)'
_computing_publication_material 'SHELXL-97 (Sheldrick, 1997)'
_computing_structure_refinement 'SHELXL-97 (Sheldrick, 1997)'
_computing_structure_solution 'SHELXS-97 (Sheldrick, 1990)'
_diffrn_ambient_temperature 198(2)
_diffrn_measured_fraction_theta_full 0.973
_diffrn_measured_fraction_theta_max 0.973
_diffrn_measurement_device_type 'Nonius KappaCCD'
_diffrn_measurement_method '\w an d\f scans'
_diffrn_radiation_monochromator graphite
_diffrn_radiation_source 'rotataing anode Nonius FR591'
_diffrn_radiation_type MoK\a
_diffrn_radiation_wavelength 0.71073
_diffrn_reflns_av_R_equivalents 0.029
_diffrn_reflns_av_sigmaI/netI 0.0235
_diffrn_reflns_limit_h_max 23
_diffrn_reflns_limit_h_min -18
_diffrn_reflns_limit_k_max 11
_diffrn_reflns_limit_k_min -9
_diffrn_reflns_limit_l_max 20
_diffrn_reflns_limit_l_min -20
_diffrn_reflns_number 9858
_diffrn_reflns_theta_full 28.28
_diffrn_reflns_theta_max 28.28
_diffrn_reflns_theta_min 3.48
_exptl_absorpt_coefficient_mu 0.601
_exptl_absorpt_correction_T_max 0.8892
_exptl_absorpt_correction_T_min 0.7950
_exptl_absorpt_correction_type empirical
_exptl_absorpt_process_details 'Denzo (Otwinowski, Borek, Majewski & Minor, 2003)'
_exptl_crystal_colour yellow
_exptl_crystal_density_diffrn 1.548
_exptl_crystal_density_method 'not measured'
_exptl_crystal_description column
_exptl_crystal_F_000 1136
_exptl_crystal_size_max 0.40
_exptl_crystal_size_mid 0.20
_exptl_crystal_size_min 0.20
_refine_diff_density_max 0.273
_refine_diff_density_min -0.719
_refine_diff_density_rms 0.056
_refine_ls_extinction_method none
_refine_ls_goodness_of_fit_ref 1.039
_refine_ls_hydrogen_treatment riding
_refine_ls_matrix_type full
_refine_ls_number_parameters 161
_refine_ls_number_reflns 2895
_refine_ls_number_restraints 0
_refine_ls_restrained_S_all 1.039
_refine_ls_R_factor_all 0.0341
_refine_ls_R_factor_gt 0.0311
_refine_ls_shift/su_max 0.000
_refine_ls_shift/su_mean 0.000
_refine_ls_structure_factor_coef Fsqd
_refine_ls_weighting_details 'calc w=1/[\s^2^(Fo^2^)+(0.0434P)^2^+2.5413P] where P=(Fo^2^+2Fc^2^)/3'
_refine_ls_weighting_scheme calc
_refine_ls_wR_factor_gt 0.0804
_refine_ls_wR_factor_ref 0.0829
_reflns_number_gt 2698
_reflns_number_total 2895
_reflns_threshold_expression >2sigma(I)
_cod_data_source_file b607295j.txt
_cod_data_source_block fro3583
_cod_original_sg_symbol_H-M C2/c
_cod_database_code 7007558

loop_
_symmetry_equiv_pos_as_xyz
'x, y, z'
'-x, y, -z+1/2'
'x+1/2, y+1/2, z'
'-x+1/2, y+1/2, -z+1/2'
'-x, -y, -z'
'x, -y, z-1/2'
'-x+1/2, -y+1/2, -z'
'x+1/2, -y+1/2, z-1/2'

loop_
_atom_site_label
_atom_site_type_symbol
_atom_site_fract_x
_atom_site_fract_y
_atom_site_fract_z
_atom_site_U_iso_or_equiv
_atom_site_adp_type
_atom_site_occupancy
_atom_site_symmetry_multiplicity
_atom_site_calc_flag
_atom_site_refinement_flags
_atom_site_disorder_assembly
_atom_site_disorder_group
Mo Mo 0.5000 0.22452(2) 0.2500 0.03741(10) Uani 1 2 d S . .
C1 C 0.62146(11) -0.0119(2) 0.26447(12) 0.0381(4) Uani 1 1 d . . .
O1 O 0.56383(8) 0.03458(15) 0.31123(8) 0.0388(3) Uani 1 1 d . . .
C2 C 0.62744(11) 0.0546(2) 0.18236(12) 0.0392(4) Uani 1 1 d . . .
O2 O 0.57567(8) 0.16368(17) 0.16351(8) 0.0426(3) Uani 1 1 d . . .
C3 C 0.68277(12) 0.0073(3) 0.12592(14) 0.0516(5) Uani 1 1 d . . .
H3 H 0.6847 0.0496 0.0701 0.062 Uiso 1 1 calc R . .
C4 C 0.73590(15) -0.1025(4) 0.15091(17) 0.0709(8) Uani 1 1 d . . .
H4 H 0.7740 -0.1350 0.1119 0.085 Uiso 1 1 calc R . .
C5 C 0.73362(16) -0.1636(4) 0.23102(18) 0.0744(9) Uani 1 1 d . . .
H5 H 0.7710 -0.2366 0.2477 0.089 Uiso 1 1 calc R . .
C6 C 0.67633(13) -0.1197(3) 0.28960(14) 0.0539(6) Uani 1 1 d . . .
C7 C 0.67696(17) -0.1865(4) 0.37396(16) 0.0682(8) Uani 1 1 d . . .
H7 H 0.7169 -0.2569 0.3858 0.082 Uiso 1 1 calc R . .
O7 O 0.63202(11) -0.1625(2) 0.43166(10) 0.0640(5) Uani 1 1 d . . .
O10 O 0.45061(10) 0.34447(18) 0.18370(10) 0.0518(4) Uani 1 1 d . . .
O11 O 0.54067(9) 0.13155(17) 0.51578(9) 0.0456(3) Uani 1 1 d . . .
C12 C 0.57231(13) 0.2562(2) 0.50785(14) 0.0437(4) Uani 1 1 d . . .
H12 H 0.5953 0.2774 0.4543 0.052 Uiso 1 1 calc R . .
N13 N 0.57688(11) 0.3615(2) 0.56685(12) 0.0492(4) Uani 1 1 d . . .
C14 C 0.5454(2) 0.3396(3) 0.65173(15) 0.0742(9) Uani 1 1 d . . .
H14A H 0.4953 0.3899 0.6550 0.111 Uiso 1 1 calc R . .
H14B H 0.5805 0.3828 0.6947 0.111 Uiso 1 1 calc R . .
H14C H 0.5390 0.2313 0.6626 0.111 Uiso 1 1 calc R . .
C15 C 0.6141(2) 0.5054(4) 0.5504(2) 0.0800(9) Uani 1 1 d . . .
H15A H 0.6603 0.5144 0.5867 0.120 Uiso 1 1 calc R . .
H15B H 0.5786 0.5880 0.5634 0.120 Uiso 1 1 calc R . .
H15C H 0.6286 0.5108 0.4901 0.120 Uiso 1 1 calc R . .
Li Li 0.5429(2) -0.0253(4) 0.4269(2) 0.0464(8) Uani 1 1 d . . .

loop_
_atom_site_aniso_label
_atom_site_aniso_U_11
_atom_site_aniso_U_22
_atom_site_aniso_U_33
_atom_site_aniso_U_23
_atom_site_aniso_U_13
_atom_site_aniso_U_12
Mo 0.04724(15) 0.02255(13) 0.04251(14) 0.000 0.00368(9) 0.000
C1 0.0403(9) 0.0336(9) 0.0406(9) 0.0004(7) 0.0144(7) 0.0019(7)
O1 0.0460(7) 0.0311(7) 0.0397(6) 0.0051(5) 0.0174(5) 0.0084(5)
C2 0.0392(9) 0.0386(10) 0.0399(9) 0.0006(7) 0.0115(7) -0.0074(7)
O2 0.0503(7) 0.0367(7) 0.0409(7) 0.0077(6) 0.0104(5) -0.0063(6)
C3 0.0485(11) 0.0635(15) 0.0432(10) -0.0004(9) 0.0179(8) -0.0102(10)
C4 0.0557(13) 0.097(2) 0.0604(14) 0.0008(14) 0.0315(11) 0.0181(14)
C5 0.0665(16) 0.092(2) 0.0654(15) 0.0083(15) 0.0271(13) 0.0383(16)
C6 0.0556(12) 0.0583(14) 0.0483(11) 0.0046(10) 0.0175(9) 0.0207(11)
C7 0.0808(18) 0.0702(17) 0.0541(13) 0.0095(12) 0.0172(12) 0.0435(15)
O7 0.0873(12) 0.0584(11) 0.0470(8) 0.0090(8) 0.0210(8) 0.0316(10)
O10 0.0651(9) 0.0330(8) 0.0570(8) 0.0025(6) -0.0061(7) 0.0008(7)
O11 0.0624(9) 0.0340(7) 0.0408(7) -0.0015(6) 0.0184(6) 0.0020(6)
C12 0.0492(11) 0.0420(11) 0.0402(10) -0.0007(8) 0.0138(8) 0.0021(8)
N13 0.0644(11) 0.0358(9) 0.0476(9) -0.0032(7) 0.0101(8) 0.0048(8)
C14 0.138(3) 0.0422(14) 0.0430(11) -0.0041(10) 0.0210(14) 0.0156(15)
C15 0.094(2) 0.0535(17) 0.093(2) -0.0162(15) 0.0249(17) -0.0204(15)
Li 0.064(2) 0.0340(17) 0.0417(16) -0.0003(13) 0.0218(15) 0.0061(15)

loop_
_atom_type_symbol
_atom_type_description
_atom_type_scat_dispersion_real
_atom_type_scat_dispersion_imag
_atom_type_scat_source
C C 0.0033 0.0016 'International Tables Vol C Tables 4.2.6.8 and 6.1.1.4'
H H 0.0000 0.0000 'International Tables Vol C Tables 4.2.6.8 and 6.1.1.4'
Li Li -0.0003 0.0001 'International Tables Vol C Tables 4.2.6.8 and 6.1.1.4'
N N 0.0061 0.0033 'International Tables Vol C Tables 4.2.6.8 and 6.1.1.4'
O O 0.0106 0.0060 'International Tables Vol C Tables 4.2.6.8 and 6.1.1.4'
Mo Mo -1.6832 0.6857 'International Tables Vol C Tables 4.2.6.8 and 6.1.1.4'

loop_
_geom_angle_atom_site_label_1
_geom_angle_atom_site_label_2
_geom_angle_atom_site_label_3
_geom_angle
_geom_angle_site_symmetry_1
_geom_angle_site_symmetry_3
_geom_angle_publ_flag
O10 Mo O10 103.10(11) . 2_655 ?
O10 Mo O2 95.10(7) . . ?
O10 Mo O2 104.51(7) 2_655 . ?
O10 Mo O2 104.51(7) . 2_655 ?
O10 Mo O2 95.10(7) 2_655 2_655 ?
O2 Mo O2 148.33(8) . 2_655 ?
O10 Mo O1 87.98(7) . 2_655 ?
O10 Mo O1 167.27(7) 2_655 2_655 ?
O2 Mo O1 80.37(5) . 2_655 ?
O2 Mo O1 75.80(5) 2_655 2_655 ?
O10 Mo O1 167.27(7) . . ?
O10 Mo O1 87.98(7) 2_655 . ?
O2 Mo O1 75.80(5) . . ?
O2 Mo O1 80.37(5) 2_655 . ?
O1 Mo O1 81.78(8) 2_655 . ?
O1 C1 C6 125.37(17) . . ?
O1 C1 C2 116.03(17) . . ?
C6 C1 C2 118.60(17) . . ?
C1 O1 Li 126.25(16) . . ?
C1 O1 Mo 112.19(11) . . ?
Li O1 Mo 120.87(12) . . ?
O2 C2 C3 123.13(18) . . ?
O2 C2 C1 115.98(16) . . ?
C3 C2 C1 120.9(2) . . ?
C2 O2 Mo 119.64(11) . . ?
C2 C3 C4 119.9(2) . . ?
C5 C4 C3 120.4(2) . . ?
C4 C5 C6 120.9(2) . . ?
C1 C6 C5 119.2(2) . . ?
C1 C6 C7 122.06(19) . . ?
C5 C6 C7 118.7(2) . . ?
O7 C7 C6 127.3(2) . . ?
C7 O7 Li 126.19(19) . . ?
C12 O11 Li 143.72(17) . 5_656 ?
C12 O11 Li 123.03(16) . . ?
Li O11 Li 90.35(14) 5_656 . ?
O11 C12 N13 125.76(19) . . ?
C12 N13 C15 121.4(2) . . ?
C12 N13 C14 121.7(2) . . ?
C15 N13 C14 116.9(2) . . ?
O1 Li O11 135.5(2) . 5_656 ?
O1 Li O11 118.39(19) . . ?
O11 Li O11 89.65(14) 5_656 . ?
O1 Li O7 92.71(15) . . ?
O11 Li O7 105.95(18) 5_656 . ?
O11 Li O7 115.6(2) . . ?
O1 Li Li 146.9(3) . 5_656 ?
O11 Li Li 44.92(11) 5_656 5_656 ?
O11 Li Li 44.73(11) . 5_656 ?
O7 Li Li 119.9(2) . 5_656 ?

loop_
_geom_bond_atom_site_label_1
_geom_bond_atom_site_label_2
_geom_bond_distance
_geom_bond_site_symmetry_2
_geom_bond_publ_flag
Mo O10 1.7070(16) . ?
Mo O10 1.7070(16) 2_655 ?
Mo O2 1.9733(14) . ?
Mo O2 1.9733(14) 2_655 ?
Mo O1 2.2236(13) 2_655 ?
Mo O1 2.2236(13) . ?
C1 O1 1.314(2) . ?
C1 C6 1.402(3) . ?
C1 C2 1.416(3) . ?
O1 Li 1.922(3) . ?
C2 O2 1.350(3) . ?
C2 C3 1.379(3) . ?
C3 C4 1.393(4) . ?
C4 C5 1.365(4) . ?
C5 C6 1.416(3) . ?
C6 C7 1.444(3) . ?
C7 O7 1.219(3) . ?
O7 Li 1.969(4) . ?
O11 C12 1.240(3) . ?
O11 Li 1.958(4) 5_656 ?
O11 Li 1.965(4) . ?
C12 N13 1.312(3) . ?
N13 C15 1.453(3) . ?
N13 C14 1.455(3) . ?
Li O11 1.958(4) 5_656 ?
Li Li 2.782(6) 5_656 ?

loop_
_geom_torsion_atom_site_label_1
_geom_torsion_atom_site_label_2
_geom_torsion_atom_site_label_3
_geom_torsion_atom_site_label_4
_geom_torsion
_geom_torsion_site_symmetry_1
_geom_torsion_site_symmetry_2
_geom_torsion_site_symmetry_3
_geom_torsion_site_symmetry_4
_geom_torsion_publ_flag
C6 C1 O1 Li 3.1(3) . . . . ?
C2 C1 O1 Li -176.61(19) . . . . ?
C6 C1 O1 Mo 173.66(19) . . . . ?
C2 C1 O1 Mo -6.1(2) . . . . ?
O10 Mo O1 C1 50.6(3) . . . . ?
O10 Mo O1 C1 -100.22(14) 2_655 . . . ?
O2 Mo O1 C1 5.30(13) . . . . ?
O2 Mo O1 C1 164.26(14) 2_655 . . . ?
O1 Mo O1 C1 87.38(13) 2_655 . . . ?
O10 Mo O1 Li -138.3(3) . . . . ?
O10 Mo O1 Li 70.89(17) 2_655 . . . ?
O2 Mo O1 Li 176.41(17) . . . . ?
O2 Mo O1 Li -24.63(16) 2_655 . . . ?
O1 Mo O1 Li -101.51(16) 2_655 . . . ?
O1 C1 C2 O2 3.4(3) . . . . ?
C6 C1 C2 O2 -176.40(19) . . . . ?
O1 C1 C2 C3 -175.89(19) . . . . ?
C6 C1 C2 C3 4.3(3) . . . . ?
C3 C2 O2 Mo -179.05(16) . . . . ?
C1 C2 O2 Mo 1.7(2) . . . . ?
O10 Mo O2 C2 -174.63(14) . . . . ?
O10 Mo O2 C2 80.41(15) 2_655 . . . ?
O2 Mo O2 C2 -46.05(13) 2_655 . . . ?
O1 Mo O2 C2 -87.55(14) 2_655 . . . ?
O1 Mo O2 C2 -3.68(13) . . . . ?
O2 C2 C3 C4 177.9(2) . . . . ?
C1 C2 C3 C4 -2.9(3) . . . . ?
C2 C3 C4 C5 -0.1(4) . . . . ?
C3 C4 C5 C6 1.5(5) . . . . ?
O1 C1 C6 C5 177.4(2) . . . . ?
C2 C1 C6 C5 -2.8(4) . . . . ?
O1 C1 C6 C7 -3.4(4) . . . . ?
C2 C1 C6 C7 176.4(2) . . . . ?
C4 C5 C6 C1 0.0(5) . . . . ?
C4 C5 C6 C7 -179.3(3) . . . . ?
C1 C6 C7 O7 1.3(5) . . . . ?
C5 C6 C7 O7 -179.5(4) . . . . ?
C6 C7 O7 Li 0.7(5) . . . . ?
Li O11 C12 N13 30.6(5) 5_656 . . . ?
Li O11 C12 N13 -175.5(2) . . . . ?
O11 C12 N13 C15 -178.8(3) . . . . ?
O11 C12 N13 C14 1.5(4) . . . . ?
C1 O1 Li O11 -117.2(3) . . . 5_656 ?
Mo O1 Li O11 73.0(3) . . . 5_656 ?
C1 O1 Li O11 120.1(2) . . . . ?
Mo O1 Li O11 -49.7(3) . . . . ?
C1 O1 Li O7 -1.0(3) . . . . ?
Mo O1 Li O7 -170.81(11) . . . . ?
C1 O1 Li Li 169.6(4) . . . 5_656 ?
Mo O1 Li Li -0.2(6) . . . 5_656 ?
C12 O11 Li O1 -21.0(3) . . . . ?
Li O11 Li O1 143.9(3) 5_656 . . . ?
C12 O11 Li O11 -164.9(2) . . . 5_656 ?
Li O11 Li O11 0.0 5_656 . . 5_656 ?
C12 O11 Li O7 87.5(3) . . . . ?
Li O11 Li O7 -107.6(2) 5_656 . . . ?
C12 O11 Li Li -164.9(2) . . . 5_656 ?
C7 O7 Li O1 -0.8(4) . . . . ?
C7 O7 Li O11 138.3(3) . . . 5_656 ?
C7 O7 Li O11 -124.2(3) . . . . ?
C7 O7 Li Li -174.9(3) . . . 5_656 ?
